data_9013571
loop_
_publ_author_name
'Kyono, A.'

_publ_section_title
;Molecular conformation and anion configuration variations for As4S4 and
 As4Se4 in an anion-substituted solid solution Locality: synthetic Note:
 S1Se1-3
;
_journal_name_full 'American Mineralogist'
_journal_page_first 451
_journal_page_last 460
_journal_paper_doi 10.2138/am.2009.3075
_journal_volume 94
_journal_year 2009
_chemical_compound_source Synthetic
_chemical_formula_sum 'As S0.495 Se0.505'
_chemical_name_mineral Realgar
_space_group_IT_number 14
_symmetry_space_group_name_Hall '-P 2yn'
_symmetry_space_group_name_H-M 'P 1 21/n 1'
_cell_angle_alpha 90
_cell_angle_beta 106.517
_cell_angle_gamma 90
_cell_length_a 9.4654
_cell_length_b 13.6771
_cell_length_c 6.6635
_cell_volume 827.055
_database_code_amcsd 0004861
_exptl_crystal_density_diffrn 4.197
_cod_original_formula_sum 'As (S.495 Se.505)'
_cod_database_code 9013571

loop_
_space_group_symop_operation_xyz
x,y,z
1/2+x,1/2-y,1/2+z
1/2-x,1/2+y,1/2-z
-x,-y,-z

loop_
_atom_site_aniso_label
_atom_site_aniso_U_11
_atom_site_aniso_U_22
_atom_site_aniso_U_33
_atom_site_aniso_U_12
_atom_site_aniso_U_13
_atom_site_aniso_U_23
As1 0.02580 0.01990 0.02410 -0.00390 0.00330 -0.00340
As2 0.02090 0.02240 0.02670 -0.00040 0.00640 0.00100
As3 0.02290 0.02720 0.01770 -0.00030 0.00280 -0.00350
As4 0.02280 0.02470 0.02610 0.00540 0.00110 0.00310
SX1 0.03090 0.02250 0.02580 0.00330 0.00770 -0.00030
SeX1 0.03090 0.02250 0.02580 0.00330 0.00770 -0.00030
SX2 0.02480 0.02630 0.02650 -0.00080 0.00600 0.00220
SeX2 0.02480 0.02630 0.02650 -0.00080 0.00600 0.00220
SX3 0.03100 0.02350 0.02880 0.00270 0.00670 0.00530
SeX3 0.03100 0.02350 0.02880 0.00270 0.00670 0.00530
SX4 0.03200 0.03080 0.03020 0.00460 0.01150 -0.00340
SeX4 0.03200 0.03080 0.03020 0.00460 0.01150 -0.00340

loop_
_atom_site_label
_atom_site_fract_x
_atom_site_fract_y
_atom_site_fract_z
_atom_site_occupancy
_atom_site_U_iso_or_equiv
_atom_site_type_symbol
_atom_site_attached_hydrogens
As1 0.11780 -0.01975 0.75947 1.00000 0.02410 As 0
As2 0.42432 0.14020 0.85963 1.00000 0.02340 As 0
As3 0.32290 0.12921 0.17647 1.00000 0.02320 As 0
As4 0.03955 0.16072 0.70840 1.00000 0.02570 As 0
SX1 0.34314 -0.00928 0.69695 0.47300 0.02650 S 0
SeX1 0.34314 -0.00928 0.69695 0.52700 0.02650 Se 0
SX2 0.21363 -0.02515 0.11823 0.40700 0.02610 S 0
SeX2 0.21363 -0.02515 0.11823 0.59300 0.02610 Se 0
SX3 0.24116 0.22909 0.64055 0.62300 0.02810 S 0
SeX3 0.24116 0.22909 0.64055 0.37700 0.02810 Se 0
SX4 0.10916 0.21469 0.05508 0.47800 0.03040 S 0
SeX4 0.10916 0.21469 0.05508 0.52200 0.03040 Se 0

loop_
_cod_changelog_entry_id
_cod_changelog_entry_author
_cod_changelog_entry_date
_cod_changelog_entry_text
1
;cod-tools version 3.8.0
Id: cif_guess_AMCSD_atom_types 9581 2023-05-17 12:35:41Z saulius
;
2023-05-23T09:24:49+03:00
;Derived atom types and hydrogen counts
from atom names that follow the AMCSD naming convention
(Wat == water, O-H == hydroxyl).
;

loop_
_cod_related_entry_id
_cod_related_entry_database
_cod_related_entry_code
1 AMCSD 0004861

_cell_formula_units_Z 16
